data_7060067
loop_
_publ_author_name
'Chen, Niannian'
'Gao, Yan'
'Tian, Yiming'
'Wu, Bing'
'Jia, Dingxian'
'Zhao, Shengxian'

_publ_section_title
;
 One-dimensional polymeric iodoplumbate hybrids with lanthanide complex
 cations: syntheses, crystal structures, and photoelectric and
 photocatalytic properties
;
_journal_issue 44
_journal_name_full 'New Journal of Chemistry'
_journal_page_first 19166
_journal_page_last 19173
_journal_paper_doi 10.1039/D0NJ04549G
_journal_volume 44
_journal_year 2020
_chemical_formula_moiety 'C24 H56 I9 La N8 O8 Pb3'
_chemical_formula_sum 'C24 H56 I9 La N8 O8 Pb3'
_chemical_formula_weight 2487.34
_space_group_crystal_system monoclinic
_space_group_IT_number 14
_space_group_name_Hall '-P 2ybc'
_space_group_name_H-M_alt 'P 1 21/c 1'
_atom_sites_solution_hydrogens geom
_audit_creation_method SHELXL-2014/7
_audit_update_record
;
2020-09-11 deposited with the CCDC.	2020-10-15 downloaded from the CCDC.
;
_cell_angle_alpha 90
_cell_angle_beta 97.67(3)
_cell_angle_gamma 90
_cell_formula_units_Z 4
_cell_length_a 19.497(4)
_cell_length_b 17.505(4)
_cell_length_c 17.664(4)
_cell_measurement_reflns_used 14288
_cell_measurement_temperature 293(2)
_cell_measurement_theta_max 25.35
_cell_measurement_theta_min 3.1406
_cell_volume 5975(2)
_computing_structure_refinement 'SHELXL-2014/7 (Sheldrick, 2014)'
_diffrn_ambient_temperature 293(2)
_diffrn_detector_area_resol_mean 14.63
_diffrn_measured_fraction_theta_full 0.990
_diffrn_measured_fraction_theta_max 0.990
_diffrn_measurement_device_type 'Rigaku Saturn'
_diffrn_measurement_method \w
_diffrn_radiation_type MoK\a
_diffrn_radiation_wavelength 0.71073
_diffrn_reflns_av_R_equivalents 0.0869
_diffrn_reflns_av_unetI/netI 0.0945
_diffrn_reflns_Laue_measured_fraction_full 0.990
_diffrn_reflns_Laue_measured_fraction_max 0.990
_diffrn_reflns_limit_h_max 23
_diffrn_reflns_limit_h_min -23
_diffrn_reflns_limit_k_max 21
_diffrn_reflns_limit_k_min -21
_diffrn_reflns_limit_l_max 21
_diffrn_reflns_limit_l_min -16
_diffrn_reflns_number 26521
_diffrn_reflns_point_group_measured_fraction_full 0.990
_diffrn_reflns_point_group_measured_fraction_max 0.990
_diffrn_reflns_theta_full 25.242
_diffrn_reflns_theta_max 25.350
_diffrn_reflns_theta_min 3.141
_exptl_absorpt_coefficient_mu 13.818
_exptl_absorpt_correction_T_max 0.2479
_exptl_absorpt_correction_T_min 0.0724
_exptl_absorpt_correction_type multi-scan
_exptl_absorpt_process_details 'Jacobson, R. (1998) Private communication'
_exptl_crystal_colour Yellow
_exptl_crystal_density_diffrn 2.765
_exptl_crystal_description Prism
_exptl_crystal_F_000 4400
_exptl_crystal_size_max 0.400
_exptl_crystal_size_mid 0.160
_exptl_crystal_size_min 0.140
_refine_diff_density_max 1.780
_refine_diff_density_min -1.708
_refine_diff_density_rms 0.238
_refine_ls_extinction_coef 0.00085(3)
_refine_ls_extinction_expression Fc^*^=kFc[1+0.001xFc^2^\l^3^/sin(2\q)]^-1/4^
_refine_ls_extinction_method 'SHELXL-2014/7 (Sheldrick 2014'
_refine_ls_goodness_of_fit_ref 1.158
_refine_ls_hydrogen_treatment constr
_refine_ls_matrix_type full
_refine_ls_number_parameters 393
_refine_ls_number_reflns 10838
_refine_ls_number_restraints 48
_refine_ls_restrained_S_all 1.176
_refine_ls_R_factor_all 0.0951
_refine_ls_R_factor_gt 0.0896
_refine_ls_shift/su_max 0.000
_refine_ls_shift/su_mean 0.000
_refine_ls_structure_factor_coef Fsqd
_refine_ls_weighting_details 'w=1/[\s^2^(Fo^2^)+(0.0332P)^2^+35.2025P] where P=(Fo^2^+2Fc^2^)/3'
_refine_ls_weighting_scheme calc
_refine_ls_wR_factor_gt 0.1327
_refine_ls_wR_factor_ref 0.1613
_reflns_Friedel_coverage 0.000
_reflns_number_gt 7277
_reflns_number_total 10838
_reflns_threshold_expression 'I > 2\s(I)'
_cod_data_source_file d0nj04549g2.cif
_cod_data_source_block 30a-m14
_cod_depositor_comments 'Adding full bibliography for 7060067--7060069.cif.'
_cod_original_sg_symbol_H-M 'P 21/c'
_cod_database_code 7060067
_shelx_shelxl_version_number 2014/7
_shelx_space_group_comment
;
The symmetry employed for this shelxl refinement is uniquely defined
by the following loop, which should always be used as a source of
symmetry information in preference to the above space-group names.
They are only intended as comments.
;
_shelx_estimated_absorpt_t_min 0.072
_shelx_estimated_absorpt_t_max 0.248

loop_
_space_group_symop_operation_xyz
'x, y, z'
'-x, y+1/2, -z+1/2'
'-x, -y, -z'
'x, -y-1/2, z-1/2'

loop_
_atom_site_label
_atom_site_type_symbol
_atom_site_fract_x
_atom_site_fract_y
_atom_site_fract_z
_atom_site_U_iso_or_equiv
_atom_site_adp_type
_atom_site_occupancy
_atom_site_site_symmetry_order
_atom_site_calc_flag
_atom_site_refinement_flags_posn
_atom_site_refinement_flags_adp
_atom_site_refinement_flags_occupancy
_atom_site_disorder_assembly
_atom_site_disorder_group
Pb1 Pb 0.16391(5) 0.86355(4) 0.26495(4) 0.0502(3) Uani 1 1 d . . . . .
Pb2 Pb 0.33609(5) 0.86690(4) 0.14488(4) 0.0508(3) Uani 1 1 d . . . . .
Pb3 Pb 0.24772(5) 0.76093(4) -0.04942(4) 0.0485(3) Uani 1 1 d . . . . .
I1 I 0.16289(9) 0.79430(8) 0.09078(8) 0.0581(4) Uani 1 1 d . . . . .
I2 I 0.25330(10) 1.00614(9) 0.21075(9) 0.0763(5) Uani 1 1 d . . . . .
I3 I 0.02876(10) 0.95114(11) 0.23803(12) 0.0929(6) Uani 1 1 d . . . . .
I4 I 0.19396(9) 0.91304(8) 0.43757(8) 0.0597(4) Uani 1 1 d . . . . .
I5 I 0.11599(9) 0.69960(9) 0.32973(9) 0.0715(5) Uani 1 1 d . . . . .
I6 I 0.38303(9) 0.71033(9) 0.06757(9) 0.0675(5) Uani 1 1 d . . . . .
I7 I 0.31475(9) 0.93263(8) -0.02593(8) 0.0642(5) Uani 1 1 d . . . . .
I8 I 0.47665(10) 0.93372(11) 0.19922(11) 0.0937(6) Uani 1 1 d . . . . .
I9 I 0.32670(8) 0.72048(7) -0.19309(8) 0.0558(4) Uani 1 1 d . . . . .
La1 La 0.23972(7) 0.19464(6) 0.55370(7) 0.0460(3) Uani 1 1 d . . . . .
O1 O 0.1969(10) 0.1804(9) 0.6810(9) 0.090(4) Uani 1 1 d D . . . .
O2 O 0.2748(9) 0.0678(8) 0.6054(9) 0.084(4) Uani 1 1 d D . . . .
O3 O 0.3085(11) 0.1336(9) 0.4648(10) 0.107(7) Uani 1 1 d D . . . .
O4 O 0.1791(13) 0.2322(12) 0.4242(11) 0.137(6) Uani 1 1 d D . . . .
O5 O 0.3060(8) 0.3072(8) 0.5147(9) 0.073(5) Uani 1 1 d D . . . .
O6 O 0.1653(8) 0.3042(8) 0.5714(9) 0.076(5) Uani 1 1 d . . . . .
O7 O 0.1350(8) 0.1143(7) 0.5214(10) 0.068(5) Uani 1 1 d . . . . .
O8 O 0.3452(11) 0.2147(12) 0.6472(11) 0.122(8) Uani 1 1 d D . . . .
N1 N 0.2009(12) 0.1053(12) 0.7837(11) 0.090(4) Uani 1 1 d D . . . .
N2 N 0.2881(11) -0.0356(9) 0.6829(11) 0.084(4) Uani 1 1 d D . . . .
N3 N 0.3820(12) 0.0399(12) 0.4428(14) 0.112(6) Uani 1 1 d D . . . .
N4 N 0.1142(16) 0.2045(15) 0.3125(14) 0.137(6) Uani 1 1 d D . . . .
N5 N 0.4136(10) 0.3470(10) 0.5010(11) 0.076(5) Uani 1 1 d D . . . .
N6 N 0.1101(12) 0.4147(11) 0.5348(11) 0.076(4) Uani 1 1 d . . . . .
N7 N 0.0206(11) 0.1130(9) 0.4810(12) 0.060(5) Uani 1 1 d . . . . .
N8 N 0.4226(13) 0.2826(12) 0.7086(14) 0.116(10) Uani 1 1 d D . . . .
C1 C 0.1727(14) 0.1316(13) 0.7209(12) 0.090(4) Uani 1 1 d D . . . .
H1 H 0.1291 0.1125 0.7025 0.108 Uiso 1 1 calc R U . . .
C2 C 0.2695(13) 0.1323(14) 0.8158(13) 0.090(4) Uani 1 1 d D . . . .
H2A H 0.3040 0.0981 0.8014 0.135 Uiso 1 1 calc R U . . .
H2B H 0.2726 0.1342 0.8704 0.135 Uiso 1 1 calc R U . . .
H2C H 0.2769 0.1825 0.7965 0.135 Uiso 1 1 calc R U . . .
C3 C 0.1706(15) 0.0513(18) 0.8314(18) 0.154(16) Uani 1 1 d D . . . .
H3A H 0.1913 0.0574 0.8834 0.231 Uiso 1 1 calc R U . . .
H3B H 0.1788 0.0003 0.8146 0.231 Uiso 1 1 calc R U . . .
H3C H 0.1217 0.0602 0.8276 0.231 Uiso 1 1 calc R U . . .
C4A C 0.303(2) 0.0306(17) 0.658(2) 0.084(4) Uani 0.5 1 d D . P . .
C4B C 0.2557(17) 0.0102(18) 0.633(2) 0.084(4) Uani 0.5 1 d D . P . .
C5A C 0.2277(19) -0.082(2) 0.663(3) 0.084(4) Uani 0.5 1 d D . P . .
C5B C 0.250(2) -0.1072(17) 0.701(3) 0.084(4) Uani 0.5 1 d D . P . .
C6A C 0.342(2) -0.070(2) 0.744(2) 0.084(4) Uani 0.5 1 d D . P . .
C6B C 0.3590(14) -0.036(2) 0.717(3) 0.084(4) Uani 0.5 1 d D . P . .
C7 C 0.3239(14) 0.0717(14) 0.4382(18) 0.112(6) Uani 1 1 d D . . . .
H7 H 0.2875 0.0450 0.4108 0.135 Uiso 1 1 calc R U . . .
C8A C 0.417(3) 0.051(2) 0.5208(19) 0.112(6) Uani 0.5 1 d D . P . .
C8B C 0.442(2) 0.077(2) 0.487(3) 0.112(6) Uani 0.5 1 d D . P . .
C9 C 0.3939(15) -0.0322(13) 0.4081(15) 0.112(6) Uani 1 1 d D . . . .
H9A H 0.3503 -0.0552 0.3891 0.169 Uiso 1 1 calc R U . . .
H9B H 0.4190 -0.0653 0.4454 0.169 Uiso 1 1 calc R U . . .
H9C H 0.4204 -0.0244 0.3667 0.169 Uiso 1 1 calc R U . . .
C10 C 0.1656(18) 0.1997(17) 0.3600(14) 0.137(6) Uani 1 1 d D . . . .
H10 H 0.1999 0.1672 0.3471 0.164 Uiso 1 1 calc R U . . .
C11 C 0.0923(19) 0.1772(17) 0.2368(14) 0.137(6) Uani 1 1 d D . . . .
H11A H 0.1305 0.1789 0.2078 0.205 Uiso 1 1 calc R U . . .
H11B H 0.0554 0.2088 0.2127 0.205 Uiso 1 1 calc R U . . .
H11C H 0.0763 0.1255 0.2392 0.205 Uiso 1 1 calc R U . . .
C12 C 0.0647(18) 0.2545(17) 0.3401(16) 0.137(6) Uani 1 1 d D . . . .
H12A H 0.0589 0.2404 0.3913 0.205 Uiso 1 1 calc R U . . .
H12B H 0.0212 0.2504 0.3078 0.205 Uiso 1 1 calc R U . . .
H12C H 0.0811 0.3062 0.3396 0.205 Uiso 1 1 calc R U . . .
C13 C 0.3558(11) 0.3525(13) 0.5273(14) 0.076(5) Uani 1 1 d D . . . .
H13 H 0.3503 0.3940 0.5587 0.091 Uiso 1 1 calc R U . . .
C14 C 0.4662(12) 0.4053(12) 0.5169(16) 0.102(9) Uani 1 1 d D . . . .
H14A H 0.4559 0.4474 0.4824 0.153 Uiso 1 1 calc R U . . .
H14B H 0.5105 0.3844 0.5104 0.153 Uiso 1 1 calc R U . . .
H14C H 0.4671 0.4229 0.5685 0.153 Uiso 1 1 calc R U . . .
C15A C 0.435(2) 0.280(2) 0.460(4) 0.102(9) Uani 0.5 1 d D . P . .
C15B C 0.417(3) 0.299(3) 0.434(3) 0.102(9) Uani 0.5 1 d D . P . .
C16 C 0.1647(15) 0.3734(13) 0.5521(14) 0.076(4) Uani 1 1 d . . . . .
H16 H 0.2072 0.3968 0.5501 0.092 Uiso 1 1 calc R U . . .
C17 C 0.1104(13) 0.4941(11) 0.5179(13) 0.079(8) Uani 1 1 d . . . . .
H17A H 0.0881 0.5216 0.5549 0.118 Uiso 1 1 calc R U . . .
H17B H 0.0860 0.5028 0.4678 0.118 Uiso 1 1 calc R U . . .
H17C H 0.1573 0.5115 0.5198 0.118 Uiso 1 1 calc R U . . .
C18 C 0.0438(13) 0.3812(12) 0.5410(14) 0.076(4) Uani 1 1 d . . . . .
H18A H 0.0503 0.3316 0.5641 0.115 Uiso 1 1 calc R U . . .
H18B H 0.0180 0.3762 0.4910 0.115 Uiso 1 1 calc R U . . .
H18C H 0.0189 0.4133 0.5720 0.115 Uiso 1 1 calc R U . . .
C19 C 0.0826(14) 0.0940(12) 0.4748(14) 0.062(7) Uani 1 1 d . . . . .
H19 H 0.0902 0.0633 0.4337 0.074 Uiso 1 1 calc R U . . .
C20 C 0.0028(15) 0.1599(17) 0.5425(16) 0.107(10) Uani 1 1 d . . . . .
H20A H -0.0140 0.1280 0.5803 0.161 Uiso 1 1 calc R U . . .
H20B H -0.0325 0.1956 0.5229 0.161 Uiso 1 1 calc R U . . .
H20C H 0.0430 0.1871 0.5652 0.161 Uiso 1 1 calc R U . . .
C21 C -0.0351(13) 0.0861(13) 0.4232(13) 0.078(8) Uani 1 1 d . . . . .
H21A H -0.0155 0.0615 0.3826 0.116 Uiso 1 1 calc R U . . .
H21B H -0.0627 0.1288 0.4032 0.116 Uiso 1 1 calc R U . . .
H21C H -0.0636 0.0505 0.4461 0.116 Uiso 1 1 calc R U . . .
C22A C 0.4082(14) 0.228(2) 0.660(3) 0.143(12) Uani 0.7 1 d D . P . .
C22B C 0.3583(16) 0.269(5) 0.692(6) 0.143(12) Uani 0.3 1 d D . P . .
C23A C 0.4942(18) 0.309(3) 0.734(3) 0.143(12) Uani 0.7 1 d D . P . .
C23B C 0.478(3) 0.245(6) 0.674(6) 0.143(12) Uani 0.3 1 d D . P . .
C24A C 0.369(2) 0.323(2) 0.745(3) 0.143(12) Uani 0.7 1 d D . P . .
C24B C 0.454(4) 0.345(5) 0.756(7) 0.143(12) Uani 0.3 1 d D . P . .

loop_
_atom_site_aniso_label
_atom_site_aniso_U_11
_atom_site_aniso_U_22
_atom_site_aniso_U_33
_atom_site_aniso_U_23
_atom_site_aniso_U_13
_atom_site_aniso_U_12
Pb1 0.0483(6) 0.0579(5) 0.0449(5) -0.0006(4) 0.0080(4) 0.0061(4)
Pb2 0.0515(7) 0.0575(5) 0.0440(5) -0.0011(4) 0.0087(4) -0.0071(4)
Pb3 0.0483(6) 0.0581(5) 0.0393(4) -0.0041(4) 0.0066(4) -0.0048(4)
I1 0.0636(12) 0.0653(9) 0.0479(8) -0.0118(7) 0.0164(8) -0.0067(8)
I2 0.0896(16) 0.0617(9) 0.0757(11) -0.0024(8) 0.0042(10) 0.0073(9)
I3 0.0607(14) 0.0975(13) 0.1205(16) 0.0173(11) 0.0119(12) 0.0223(11)
I4 0.0642(12) 0.0637(9) 0.0523(9) -0.0142(7) 0.0115(8) 0.0112(8)
I5 0.0576(13) 0.0879(11) 0.0674(10) -0.0078(8) 0.0024(9) -0.0186(9)
I6 0.0562(12) 0.0779(10) 0.0659(10) -0.0057(8) -0.0012(9) 0.0128(9)
I7 0.0728(13) 0.0612(8) 0.0582(9) 0.0122(7) 0.0070(9) -0.0093(8)
I8 0.0705(15) 0.1247(15) 0.0852(13) -0.0095(11) 0.0074(11) -0.0439(12)
I9 0.0627(12) 0.0573(8) 0.0515(8) -0.0045(7) 0.0228(8) -0.0060(7)
La1 0.0411(9) 0.0473(6) 0.0479(7) 0.0063(5) 0.0002(6) -0.0014(6)
O1 0.105(11) 0.098(8) 0.071(8) 0.023(6) 0.027(7) 0.022(8)
O2 0.108(12) 0.063(7) 0.082(9) 0.014(6) 0.015(8) 0.020(7)
O3 0.18(2) 0.058(10) 0.099(13) -0.006(9) 0.069(14) -0.004(11)
O4 0.181(17) 0.148(12) 0.077(9) 0.015(8) 0.000(10) -0.058(10)
O5 0.059(13) 0.069(9) 0.096(12) 0.019(9) 0.023(10) -0.010(9)
O6 0.063(13) 0.057(9) 0.113(13) 0.021(9) 0.034(10) 0.016(8)
O7 0.039(11) 0.045(8) 0.120(14) 0.012(8) 0.016(10) -0.005(7)
O8 0.077(17) 0.162(19) 0.115(16) 0.034(13) -0.030(13) -0.055(14)
N1 0.105(11) 0.098(8) 0.071(8) 0.023(6) 0.027(7) 0.022(8)
N2 0.108(12) 0.063(7) 0.082(9) 0.014(6) 0.015(8) 0.020(7)
N3 0.104(17) 0.091(11) 0.140(13) -0.032(10) 0.006(13) -0.024(10)
N4 0.181(17) 0.148(12) 0.077(9) 0.015(8) 0.000(10) -0.058(10)
N5 0.065(15) 0.065(8) 0.101(13) 0.009(9) 0.024(11) -0.012(10)
N6 0.075(14) 0.065(9) 0.090(9) 0.011(7) 0.012(10) 0.007(7)
N7 0.040(14) 0.050(10) 0.091(15) -0.010(10) 0.010(12) -0.002(10)
N8 0.13(3) 0.078(16) 0.13(2) 0.037(16) -0.03(2) 0.017(16)
C1 0.105(11) 0.098(8) 0.071(8) 0.023(6) 0.027(7) 0.022(8)
C2 0.105(11) 0.098(8) 0.071(8) 0.023(6) 0.027(7) 0.022(8)
C3 0.08(3) 0.24(4) 0.14(3) 0.13(3) 0.02(2) 0.06(3)
C4A 0.108(12) 0.063(7) 0.082(9) 0.014(6) 0.015(8) 0.020(7)
C4B 0.108(12) 0.063(7) 0.082(9) 0.014(6) 0.015(8) 0.020(7)
C5A 0.108(12) 0.063(7) 0.082(9) 0.014(6) 0.015(8) 0.020(7)
C5B 0.108(12) 0.063(7) 0.082(9) 0.014(6) 0.015(8) 0.020(7)
C6A 0.108(12) 0.063(7) 0.082(9) 0.014(6) 0.015(8) 0.020(7)
C6B 0.108(12) 0.063(7) 0.082(9) 0.014(6) 0.015(8) 0.020(7)
C7 0.104(17) 0.091(11) 0.140(13) -0.032(10) 0.006(13) -0.024(10)
C8A 0.104(17) 0.091(11) 0.140(13) -0.032(10) 0.006(13) -0.024(10)
C8B 0.104(17) 0.091(11) 0.140(13) -0.032(10) 0.006(13) -0.024(10)
C9 0.104(17) 0.091(11) 0.140(13) -0.032(10) 0.006(13) -0.024(10)
C10 0.181(17) 0.148(12) 0.077(9) 0.015(8) 0.000(10) -0.058(10)
C11 0.181(17) 0.148(12) 0.077(9) 0.015(8) 0.000(10) -0.058(10)
C12 0.181(17) 0.148(12) 0.077(9) 0.015(8) 0.000(10) -0.058(10)
C13 0.065(15) 0.065(8) 0.101(13) 0.009(9) 0.024(11) -0.012(10)
C14 0.053(17) 0.083(15) 0.17(2) -0.022(16) 0.027(17) -0.013(13)
C15A 0.053(17) 0.083(15) 0.17(2) -0.022(16) 0.027(17) -0.013(13)
C15B 0.053(17) 0.083(15) 0.17(2) -0.022(16) 0.027(17) -0.013(13)
C16 0.075(14) 0.065(9) 0.090(9) 0.011(7) 0.012(10) 0.007(7)
C17 0.08(2) 0.063(14) 0.092(19) 0.015(13) 0.008(16) 0.028(14)
C18 0.075(14) 0.065(9) 0.090(9) 0.011(7) 0.012(10) 0.007(7)
C19 0.045(18) 0.062(14) 0.072(16) 0.012(12) -0.018(14) -0.012(13)
C20 0.08(2) 0.14(3) 0.11(2) -0.04(2) 0.031(19) 0.00(2)
C21 0.06(2) 0.082(16) 0.084(18) -0.017(14) -0.011(15) -0.007(14)
C22A 0.10(3) 0.13(3) 0.19(3) 0.01(2) -0.02(3) -0.03(2)
C22B 0.10(3) 0.13(3) 0.19(3) 0.01(2) -0.02(3) -0.03(2)
C23A 0.10(3) 0.13(3) 0.19(3) 0.01(2) -0.02(3) -0.03(2)
C23B 0.10(3) 0.13(3) 0.19(3) 0.01(2) -0.02(3) -0.03(2)
C24A 0.10(3) 0.13(3) 0.19(3) 0.01(2) -0.02(3) -0.03(2)
C24B 0.10(3) 0.13(3) 0.19(3) 0.01(2) -0.02(3) -0.03(2)

loop_
_atom_type_symbol
_atom_type_description
_atom_type_scat_dispersion_real
_atom_type_scat_dispersion_imag
_atom_type_scat_source
C C 0.0033 0.0016 'International Tables Vol C Tables 4.2.6.8 and 6.1.1.4'
H H 0.0000 0.0000 'International Tables Vol C Tables 4.2.6.8 and 6.1.1.4'
N N 0.0061 0.0033 'International Tables Vol C Tables 4.2.6.8 and 6.1.1.4'
O O 0.0106 0.0060 'International Tables Vol C Tables 4.2.6.8 and 6.1.1.4'
I I -0.4742 1.8119 'International Tables Vol C Tables 4.2.6.8 and 6.1.1.4'
La La -0.2871 2.4523 'International Tables Vol C Tables 4.2.6.8 and 6.1.1.4'
Pb Pb -3.3944 10.1111 'International Tables Vol C Tables 4.2.6.8 and 6.1.1.4'

loop_
_geom_angle_atom_site_label_1
_geom_angle_atom_site_label_2
_geom_angle_atom_site_label_3
_geom_angle
_geom_angle_site_symmetry_1
_geom_angle_site_symmetry_3
_geom_angle_publ_flag
I3 Pb1 I4 93.34(6) . . ?
I3 Pb1 I2 93.10(6) . . ?
I4 Pb1 I2 92.06(5) . . ?
I3 Pb1 I5 102.46(6) . . ?
I4 Pb1 I5 85.85(4) . . ?
I2 Pb1 I5 164.38(5) . . ?
I3 Pb1 I1 98.19(6) . . ?
I4 Pb1 I1 168.46(5) . . ?
I2 Pb1 I1 86.81(4) . . ?
I5 Pb1 I1 92.14(4) . . ?
I8 Pb2 I7 99.13(6) . . ?
I8 Pb2 I2 93.97(6) . . ?
I7 Pb2 I2 93.44(5) . . ?
I8 Pb2 I6 99.56(6) . . ?
I7 Pb2 I6 85.16(4) . . ?
I2 Pb2 I6 166.45(6) . . ?
I8 Pb2 I9 93.29(6) . 4_576 ?
I7 Pb2 I9 167.50(5) . 4_576 ?
I2 Pb2 I9 87.05(5) . 4_576 ?
I6 Pb2 I9 91.44(4) . 4_576 ?
I8 Pb2 I1 175.85(5) . . ?
I7 Pb2 I1 82.99(5) . . ?
I2 Pb2 I1 82.31(5) . . ?
I6 Pb2 I1 84.14(4) . . ?
I9 Pb2 I1 84.70(5) 4_576 . ?
I5 Pb3 I1 91.44(5) 4_575 . ?
I5 Pb3 I9 86.97(5) 4_575 . ?
I1 Pb3 I9 176.90(5) . . ?
I5 Pb3 I4 86.08(5) 4_575 4_575 ?
I1 Pb3 I4 91.77(4) . 4_575 ?
I9 Pb3 I4 85.47(4) . 4_575 ?
I5 Pb3 I6 176.22(5) 4_575 . ?
I1 Pb3 I6 90.98(5) . . ?
I9 Pb3 I6 90.47(5) . . ?
I4 Pb3 I6 90.95(5) 4_575 . ?
I5 Pb3 I7 99.08(5) 4_575 . ?
I1 Pb3 I7 88.47(4) . . ?
I9 Pb3 I7 94.41(4) . . ?
I4 Pb3 I7 174.83(5) 4_575 . ?
I6 Pb3 I7 83.88(5) . . ?
Pb3 I1 Pb1 147.72(6) . . ?
Pb3 I1 Pb2 73.06(4) . . ?
Pb1 I1 Pb2 74.67(4) . . ?
Pb2 I2 Pb1 80.81(4) . . ?
Pb1 I4 Pb3 79.95(4) . 4_576 ?
Pb3 I5 Pb1 78.58(4) 4_576 . ?
Pb2 I6 Pb3 77.70(4) . . ?
Pb2 I7 Pb3 77.86(4) . . ?
Pb3 I9 Pb2 151.79(6) . 4_575 ?
O3 La1 O6 144.1(5) . . ?
O3 La1 O2 72.2(5) . . ?
O6 La1 O2 143.0(5) . . ?
O3 La1 O7 96.3(6) . . ?
O6 La1 O7 89.4(5) . . ?
O2 La1 O7 75.7(5) . . ?
O3 La1 O8 90.7(8) . . ?
O6 La1 O8 104.8(7) . . ?
O2 La1 O8 73.6(6) . . ?
O7 La1 O8 144.6(6) . . ?
O3 La1 O5 79.6(5) . . ?
O6 La1 O5 75.8(5) . . ?
O2 La1 O5 133.2(6) . . ?
O7 La1 O5 145.3(5) . . ?
O8 La1 O5 70.1(6) . . ?
O3 La1 O1 143.9(5) . . ?
O6 La1 O1 72.0(5) . . ?
O2 La1 O1 71.8(5) . . ?
O7 La1 O1 77.8(6) . . ?
O8 La1 O1 76.3(7) . . ?
O5 La1 O1 124.7(5) . . ?
O3 La1 O4 76.2(8) . . ?
O6 La1 O4 72.4(7) . . ?
O2 La1 O4 130.2(6) . . ?
O7 La1 O4 70.5(6) . . ?
O8 La1 O4 144.4(7) . . ?
O5 La1 O4 75.0(6) . . ?
O1 La1 O4 131.8(7) . . ?
C1 O1 La1 140.7(16) . . ?
C4B O2 C4A 50.4(19) . . ?
C4B O2 La1 145(2) . . ?
C4A O2 La1 148(2) . . ?
C7 O3 La1 144.3(19) . . ?
C10 O4 La1 136(2) . . ?
C13 O5 La1 150.2(16) . . ?
C16 O6 La1 134.7(16) . . ?
C19 O7 La1 150.5(14) . . ?
C22A O8 C22B 68(2) . . ?
C22A O8 La1 149(3) . . ?
C22B O8 La1 128(4) . . ?
C1 N1 C3 126(2) . . ?
C1 N1 C2 120(2) . . ?
C3 N1 C2 114(2) . . ?
C4A N2 C4B 47.0(18) . . ?
C4A N2 C6B 84.3(19) . . ?
C4B N2 C6B 130.2(17) . . ?
C4A N2 C5A 130(2) . . ?
C4B N2 C5A 83(2) . . ?
C6B N2 C5A 144(2) . . ?
C4A N2 C5B 163(2) . . ?
C4B N2 C5B 116.7(15) . . ?
C6B N2 C5B 112.5(14) . . ?
C5A N2 C5B 34.1(19) . . ?
C4A N2 C6A 115.7(17) . . ?
C4B N2 C6A 163(2) . . ?
C6B N2 C6A 33(2) . . ?
C5A N2 C6A 114(2) . . ?
C5B N2 C6A 81(2) . . ?
C7 N3 C9 124(2) . . ?
C7 N3 C8B 119(3) . . ?
C9 N3 C8B 117(2) . . ?
C7 N3 C8A 108(4) . . ?
C9 N3 C8A 116.1(19) . . ?
C8B N3 C8A 37(3) . . ?
C10 N4 C11 137(3) . . ?
C10 N4 C12 110(3) . . ?
C11 N4 C12 113(3) . . ?
C13 N5 C14 120.8(19) . . ?
C13 N5 C15B 118(3) . . ?
C14 N5 C15B 117.3(19) . . ?
C13 N5 C15A 124(2) . . ?
C14 N5 C15A 115.1(19) . . ?
C15B N5 C15A 25(4) . . ?
C16 N6 C17 125(2) . . ?
C16 N6 C18 118(2) . . ?
C17 N6 C18 116(2) . . ?
C19 N7 C20 123(2) . . ?
C19 N7 C21 119(2) . . ?
C20 N7 C21 119(2) . . ?
C22B N8 C22A 66(2) . . ?
C22B N8 C24B 127(3) . . ?
C22A N8 C24B 166(4) . . ?
C22B N8 C23B 126(3) . . ?
C22A N8 C23B 60(3) . . ?
C24B N8 C23B 107(4) . . ?
C22B N8 C23A 171(3) . . ?
C22A N8 C23A 123(2) . . ?
C24B N8 C23A 44(3) . . ?
C23B N8 C23A 63(3) . . ?
C22B N8 C24A 57(2) . . ?
C22A N8 C24A 123(2) . . ?
C24B N8 C24A 70(3) . . ?
C23B N8 C24A 177(4) . . ?
C23A N8 C24A 115(3) . . ?
O1 C1 N1 127(3) . . ?
O1 C1 H1 116.6 . . ?
N1 C1 H1 116.6 . . ?
N1 C2 H2A 109.5 . . ?
N1 C2 H2B 109.5 . . ?
H2A C2 H2B 109.5 . . ?
N1 C2 H2C 109.5 . . ?
H2A C2 H2C 109.5 . . ?
H2B C2 H2C 109.5 . . ?
N1 C3 H3A 109.5 . . ?
N1 C3 H3B 109.5 . . ?
H3A C3 H3B 109.5 . . ?
N1 C3 H3C 109.5 . . ?
H3A C3 H3C 109.5 . . ?
H3B C3 H3C 109.5 . . ?
C4B C4A O2 64.5(16) . . ?
C4B C4A N2 66.9(14) . . ?
O2 C4A N2 131(2) . . ?
C4A C4B O2 65.1(16) . . ?
C4A C4B N2 66.1(14) . . ?
O2 C4B N2 131(2) . . ?
C5B C5A N2 78(2) . . ?
C5A C5B N2 68.3(15) . . ?
C5A C5B C6A 118(2) . . ?
N2 C5B C6A 50.1(10) . . ?
C6B C6A N2 67.0(15) . . ?
C6B C6A C5B 114(3) . . ?
N2 C6A C5B 49.3(12) . . ?
C6A C6B N2 80(2) . . ?
O3 C7 N3 129(3) . . ?
O3 C7 H7 115.5 . . ?
N3 C7 H7 115.5 . . ?
C8B C8A N3 71(2) . . ?
C8A C8B N3 72(2) . . ?
N3 C9 H9A 109.5 . . ?
N3 C9 H9B 109.5 . . ?
H9A C9 H9B 109.5 . . ?
N3 C9 H9C 109.5 . . ?
H9A C9 H9C 109.5 . . ?
H9B C9 H9C 109.5 . . ?
N4 C10 O4 130(4) . . ?
N4 C10 H10 115.2 . . ?
O4 C10 H10 115.2 . . ?
N4 C11 H11A 109.5 . . ?
N4 C11 H11B 109.5 . . ?
H11A C11 H11B 109.5 . . ?
N4 C11 H11C 109.5 . . ?
H11A C11 H11C 109.5 . . ?
H11B C11 H11C 109.5 . . ?
N4 C12 H12A 109.5 . . ?
N4 C12 H12B 109.5 . . ?
H12A C12 H12B 109.5 . . ?
N4 C12 H12C 109.5 . . ?
H12A C12 H12C 109.5 . . ?
H12B C12 H12C 109.5 . . ?
O5 C13 N5 126(2) . . ?
O5 C13 H13 116.9 . . ?
N5 C13 H13 116.9 . . ?
N5 C14 H14A 109.5 . . ?
N5 C14 H14B 109.5 . . ?
H14A C14 H14B 109.5 . . ?
N5 C14 H14C 109.5 . . ?
H14A C14 H14C 109.5 . . ?
H14B C14 H14C 109.5 . . ?
C15B C15A N5 77(3) . . ?
C15A C15B N5 79(3) . . ?
O6 C16 N6 126(3) . . ?
O6 C16 H16 117.2 . . ?
N6 C16 H16 117.2 . . ?
N6 C17 H17A 109.5 . . ?
N6 C17 H17B 109.5 . . ?
H17A C17 H17B 109.5 . . ?
N6 C17 H17C 109.5 . . ?
H17A C17 H17C 109.5 . . ?
H17B C17 H17C 109.5 . . ?
N6 C18 H18A 109.5 . . ?
N6 C18 H18B 109.5 . . ?
H18A C18 H18B 109.5 . . ?
N6 C18 H18C 109.5 . . ?
H18A C18 H18C 109.5 . . ?
H18B C18 H18C 109.5 . . ?
O7 C19 N7 124(3) . . ?
O7 C19 H19 118.0 . . ?
N7 C19 H19 118.0 . . ?
N7 C20 H20A 109.5 . . ?
N7 C20 H20B 109.5 . . ?
H20A C20 H20B 109.5 . . ?
N7 C20 H20C 109.5 . . ?
H20A C20 H20C 109.5 . . ?
H20B C20 H20C 109.5 . . ?
N7 C21 H21A 109.5 . . ?
N7 C21 H21B 109.5 . . ?
H21A C21 H21B 109.5 . . ?
N7 C21 H21C 109.5 . . ?
H21A C21 H21C 109.5 . . ?
H21B C21 H21C 109.5 . . ?
O8 C22A N8 113(2) . . ?
O8 C22A C23B 179(8) . . ?
N8 C22A C23B 67(2) . . ?
O8 C22A C22B 56.2(14) . . ?
N8 C22A C22B 56.5(13) . . ?
C23B C22A C22B 123(3) . . ?
O8 C22B N8 113(3) . . ?
O8 C22B C24A 174(10) . . ?
N8 C22B C24A 70.0(18) . . ?
O8 C22B C22A 55.9(15) . . ?
N8 C22B C22A 57.5(14) . . ?
C24A C22B C22A 127(2) . . ?
C24B C23A N8 67(2) . . ?
C24B C23A C23B 125(3) . . ?
N8 C23A C23B 58.2(15) . . ?
C22A C23B N8 53.3(12) . . ?
C22A C23B C23A 112(2) . . ?
N8 C23B C23A 59(2) . . ?
C22B C24A N8 53.4(12) . . ?
C22B C24A C24B 107(3) . . ?
N8 C24A C24B 54(2) . . ?
C23A C24B N8 69(2) . . ?
C23A C24B C24A 123(2) . . ?
N8 C24B C24A 55.3(16) . . ?

loop_
_geom_bond_atom_site_label_1
_geom_bond_atom_site_label_2
_geom_bond_distance
_geom_bond_site_symmetry_2
_geom_bond_publ_flag
Pb1 I3 3.031(2) . ?
Pb1 I4 3.1488(17) . ?
Pb1 I2 3.260(2) . ?
Pb1 I5 3.2717(19) . ?
Pb1 I1 3.3045(16) . ?
Pb2 I8 3.016(2) . ?
Pb2 I7 3.2041(17) . ?
Pb2 I2 3.2253(19) . ?
Pb2 I6 3.2478(18) . ?
Pb2 I9 3.2719(16) 4_576 ?
Pb2 I1 3.615(2) . ?
Pb3 I5 3.189(2) 4_575 ?
Pb3 I1 3.2098(18) . ?
Pb3 I9 3.2182(17) . ?
Pb3 I4 3.2190(17) 4_575 ?
Pb3 I6 3.250(2) . ?
Pb3 I7 3.2817(17) . ?
I4 Pb3 3.2189(17) 4_576 ?
I5 Pb3 3.189(2) 4_576 ?
I9 Pb2 3.2718(16) 4_575 ?
La1 O3 2.442(17) . ?
La1 O6 2.450(14) . ?
La1 O2 2.463(14) . ?
La1 O7 2.483(16) . ?
La1 O8 2.485(19) . ?
La1 O5 2.504(14) . ?
La1 O1 2.514(16) . ?
La1 O4 2.52(2) . ?
O1 C1 1.239(16) . ?
O2 C4B 1.202(18) . ?
O2 C4A 1.208(17) . ?
O3 C7 1.235(16) . ?
O4 C10 1.264(17) . ?
O5 C13 1.249(16) . ?
O6 C16 1.26(2) . ?
O7 C19 1.27(2) . ?
O8 C22A 1.243(19) . ?
O8 C22B 1.25(2) . ?
N1 C1 1.259(17) . ?
N1 C3 1.444(17) . ?
N1 C2 1.458(17) . ?
N2 C4A 1.282(16) . ?
N2 C4B 1.290(15) . ?
N2 C6B 1.434(16) . ?
N2 C5A 1.439(18) . ?
N2 C5B 1.514(16) . ?
N2 C6A 1.532(18) . ?
N3 C7 1.255(17) . ?
N3 C9 1.435(17) . ?
N3 C8B 1.463(19) . ?
N3 C8A 1.470(19) . ?
N4 C10 1.222(18) . ?
N4 C11 1.430(17) . ?
N4 C12 1.434(18) . ?
N5 C13 1.278(16) . ?
N5 C14 1.448(16) . ?
N5 C15B 1.461(19) . ?
N5 C15A 1.473(19) . ?
N6 C16 1.29(3) . ?
N6 C17 1.42(2) . ?
N6 C18 1.44(3) . ?
N7 C19 1.27(3) . ?
N7 C20 1.44(3) . ?
N7 C21 1.46(3) . ?
N8 C22B 1.269(19) . ?
N8 C22A 1.284(17) . ?
N8 C24B 1.47(2) . ?
N8 C23B 1.47(2) . ?
N8 C23A 1.481(18) . ?
N8 C24A 1.487(18) . ?
C1 H1 0.9300 . ?
C2 H2A 0.9600 . ?
C2 H2B 0.9600 . ?
C2 H2C 0.9600 . ?
C3 H3A 0.9600 . ?
C3 H3B 0.9600 . ?
C3 H3C 0.9600 . ?
C4A C4B 1.03(4) . ?
C5A C5B 0.87(5) . ?
C5B C6A 1.97(5) . ?
C6A C6B 0.86(5) . ?
C7 H7 0.9300 . ?
C8A C8B 0.93(8) . ?
C9 H9A 0.9600 . ?
C9 H9B 0.9600 . ?
C9 H9C 0.9600 . ?
C10 H10 0.9300 . ?
C11 H11A 0.9600 . ?
C11 H11B 0.9600 . ?
C11 H11C 0.9600 . ?
C12 H12A 0.9600 . ?
C12 H12B 0.9600 . ?
C12 H12C 0.9600 . ?
C13 H13 0.9300 . ?
C14 H14A 0.9600 . ?
C14 H14B 0.9600 . ?
C14 H14C 0.9600 . ?
C15A C15B 0.63(10) . ?
C16 H16 0.9300 . ?
C17 H17A 0.9600 . ?
C17 H17B 0.9600 . ?
C17 H17C 0.9600 . ?
C18 H18A 0.9600 . ?
C18 H18B 0.9600 . ?
C18 H18C 0.9600 . ?
C19 H19 0.9300 . ?
C20 H20A 0.9600 . ?
C20 H20B 0.9600 . ?
C20 H20C 0.9600 . ?
C21 H21A 0.9600 . ?
C21 H21B 0.9600 . ?
C21 H21C 0.9600 . ?
C22A C23B 1.38(6) . ?
C22A C22B 1.39(4) . ?
C22B C24A 1.32(4) . ?
C23A C24B 1.11(9) . ?
C23A C23B 1.54(7) . ?
C24A C24B 1.70(7) . ?

loop_
_geom_torsion_atom_site_label_1
_geom_torsion_atom_site_label_2
_geom_torsion_atom_site_label_3
_geom_torsion_atom_site_label_4
_geom_torsion
_geom_torsion_site_symmetry_1
_geom_torsion_site_symmetry_2
_geom_torsion_site_symmetry_3
_geom_torsion_site_symmetry_4
_geom_torsion_publ_flag
La1 O1 C1 N1 114(3) . . . . ?
C3 N1 C1 O1 177(3) . . . . ?
C2 N1 C1 O1 0(4) . . . . ?
La1 O2 C4A C4B 134(4) . . . . ?
C4B O2 C4A N2 10(4) . . . . ?
La1 O2 C4A N2 144(3) . . . . ?
C6B N2 C4A C4B 168(5) . . . . ?
C5A N2 C4A C4B -1(7) . . . . ?
C5B N2 C4A C4B -17(14) . . . . ?
C6A N2 C4A C4B -180(5) . . . . ?
C4B N2 C4A O2 -10(4) . . . . ?
C6B N2 C4A O2 158(6) . . . . ?
C5A N2 C4A O2 -11(9) . . . . ?
C5B N2 C4A O2 -27(16) . . . . ?
C6A N2 C4A O2 170(5) . . . . ?
N2 C4A C4B O2 -172(3) . . . . ?
O2 C4A C4B N2 172(3) . . . . ?
La1 O2 C4B C4A -137(4) . . . . ?
C4A O2 C4B N2 -10(4) . . . . ?
La1 O2 C4B N2 -147(3) . . . . ?
C6B N2 C4B C4A -15(7) . . . . ?
C5A N2 C4B C4A 179(5) . . . . ?
C5B N2 C4B C4A 175(5) . . . . ?
C6A N2 C4B C4A 1(14) . . . . ?
C4A N2 C4B O2 10(4) . . . . ?
C6B N2 C4B O2 -5(8) . . . . ?
C5A N2 C4B O2 -171(6) . . . . ?
C5B N2 C4B O2 -175(5) . . . . ?
C6A N2 C4B O2 11(16) . . . . ?
C4A N2 C5A C5B -172(6) . . . . ?
C4B N2 C5A C5B -173(6) . . . . ?
C6B N2 C5A C5B 27(9) . . . . ?
C6A N2 C5A C5B 7(6) . . . . ?
N2 C5A C5B C6A -6(5) . . . . ?
C4A N2 C5B C5A 22(15) . . . . ?
C4B N2 C5B C5A 8(7) . . . . ?
C6B N2 C5B C5A -164(6) . . . . ?
C6A N2 C5B C5A -174(6) . . . . ?
C4A N2 C5B C6A -165(12) . . . . ?
C4B N2 C5B C6A -178(4) . . . . ?
C6B N2 C5B C6A 10(4) . . . . ?
C5A N2 C5B C6A 174(6) . . . . ?
C4A N2 C6A C6B -22(7) . . . . ?
C4B N2 C6A C6B -23(14) . . . . ?
C5A N2 C6A C6B 159(6) . . . . ?
C5B N2 C6A C6B 163(6) . . . . ?
C4A N2 C6A C5B 175(4) . . . . ?
C4B N2 C6A C5B 175(12) . . . . ?
C6B N2 C6A C5B -163(6) . . . . ?
C5A N2 C6A C5B -4(4) . . . . ?
C5B C6A C6B N2 14(5) . . . . ?
C4A N2 C6B C6A 160(6) . . . . ?
C4B N2 C6B C6A 171(5) . . . . ?
C5A N2 C6B C6A -34(9) . . . . ?
C5B N2 C6B C6A -18(6) . . . . ?
La1 O3 C7 N3 -117(4) . . . . ?
C9 N3 C7 O3 -179(3) . . . . ?
C8B N3 C7 O3 2(6) . . . . ?
C8A N3 C7 O3 40(5) . . . . ?
C7 N3 C8A C8B -115(5) . . . . ?
C9 N3 C8A C8B 101(4) . . . . ?
C7 N3 C8B C8A 81(6) . . . . ?
C9 N3 C8B C8A -98(4) . . . . ?
C11 N4 C10 O4 175(3) . . . . ?
C12 N4 C10 O4 -1(5) . . . . ?
La1 O4 C10 N4 143(3) . . . . ?
La1 O5 C13 N5 96(4) . . . . ?
C14 N5 C13 O5 177(2) . . . . ?
C15B N5 C13 O5 19(5) . . . . ?
C15A N5 C13 O5 -9(5) . . . . ?
C13 N5 C15A C15B 85(8) . . . . ?
C14 N5 C15A C15B -101(6) . . . . ?
C13 N5 C15B C15A -110(7) . . . . ?
C14 N5 C15B C15A 91(6) . . . . ?
La1 O6 C16 N6 147(2) . . . . ?
C17 N6 C16 O6 176(2) . . . . ?
C18 N6 C16 O6 3(4) . . . . ?
La1 O7 C19 N7 -105(4) . . . . ?
C20 N7 C19 O7 0(4) . . . . ?
C21 N7 C19 O7 179.7(19) . . . . ?
C22B O8 C22A N8 2(8) . . . . ?
La1 O8 C22A N8 130(3) . . . . ?
La1 O8 C22A C22B 128(8) . . . . ?
C22B N8 C22A O8 -2(8) . . . . ?
C24B N8 C22A O8 -162(23) . . . . ?
C23B N8 C22A O8 -179(8) . . . . ?
C23A N8 C22A O8 179(4) . . . . ?
C24A N8 C22A O8 1(7) . . . . ?
C22B N8 C22A C23B 176(9) . . . . ?
C24B N8 C22A C23B 17(26) . . . . ?
C23A N8 C22A C23B -2(7) . . . . ?
C24A N8 C22A C23B 179(6) . . . . ?
C24B N8 C22A C22B -160(25) . . . . ?
C23B N8 C22A C22B -176(9) . . . . ?
C23A N8 C22A C22B -178(8) . . . . ?
C24A N8 C22A C22B 3(8) . . . . ?
C22A O8 C22B N8 -2(8) . . . . ?
La1 O8 C22B N8 -152(6) . . . . ?
La1 O8 C22B C22A -149(4) . . . . ?
C22A N8 C22B O8 2(8) . . . . ?
C24B N8 C22B O8 177(8) . . . . ?
C23B N8 C22B O8 6(16) . . . . ?
C24A N8 C22B O8 -175(14) . . . . ?
C22A N8 C22B C24A 177(8) . . . . ?
C24B N8 C22B C24A -9(12) . . . . ?
C23B N8 C22B C24A -179(7) . . . . ?
C24B N8 C22B C22A 174(8) . . . . ?
C23B N8 C22B C22A 4(10) . . . . ?
C24A N8 C22B C22A -177(8) . . . . ?
N8 C22A C22B O8 -177(9) . . . . ?
C23B C22A C22B O8 178(9) . . . . ?
O8 C22A C22B N8 177(9) . . . . ?
C23B C22A C22B N8 -4(10) . . . . ?
O8 C22A C22B C24A 174(16) . . . . ?
N8 C22A C22B C24A -3(10) . . . . ?
C23B C22A C22B C24A -8(18) . . . . ?
C22A N8 C23A C24B 174(9) . . . . ?
C23B N8 C23A C24B 172(11) . . . . ?
C24A N8 C23A C24B -7(10) . . . . ?
C22A N8 C23A C23B 2(7) . . . . ?
C24B N8 C23A C23B -172(11) . . . . ?
C24A N8 C23A C23B -179(6) . . . . ?
C22B C22A C23B N8 4(9) . . . . ?
N8 C22A C23B C23A 2(6) . . . . ?
C22B C22A C23B C23A 6(14) . . . . ?
C22B N8 C23B C22A -4(10) . . . . ?
C24B N8 C23B C22A -176(7) . . . . ?
C23A N8 C23B C22A 178(7) . . . . ?
C22B N8 C23B C23A 178(9) . . . . ?
C22A N8 C23B C23A -178(7) . . . . ?
C24B N8 C23B C23A 6(8) . . . . ?
C24B C23A C23B C22A -11(16) . . . . ?
N8 C23A C23B C22A -2(6) . . . . ?
C24B C23A C23B N8 -9(12) . . . . ?
C22A C22B C24A N8 3(9) . . . . ?
N8 C22B C24A C24B 6(8) . . . . ?
C22A C22B C24A C24B 9(16) . . . . ?
C22A N8 C24A C22B -3(9) . . . . ?
C24B N8 C24A C22B 173(10) . . . . ?
C23A N8 C24A C22B 178(8) . . . . ?
C22B N8 C24A C24B -173(10) . . . . ?
C22A N8 C24A C24B -176(7) . . . . ?
C23A N8 C24A C24B 5(7) . . . . ?
C23B C23A C24B N8 8(11) . . . . ?
N8 C23A C24B C24A 7(9) . . . . ?
C23B C23A C24B C24A 15(19) . . . . ?
C22B N8 C24B C23A -179(9) . . . . ?
C22A N8 C24B C23A -22(29) . . . . ?
C23B N8 C24B C23A -7(10) . . . . ?
C24A N8 C24B C23A 173(9) . . . . ?
C22B N8 C24B C24A 8(10) . . . . ?
C22A N8 C24B C24A 164(23) . . . . ?
C23B N8 C24B C24A 179(6) . . . . ?
C23A N8 C24B C24A -173(9) . . . . ?
C22B C24A C24B C23A -14(16) . . . . ?
N8 C24A C24B C23A -8(10) . . . . ?
C22B C24A C24B N8 -6(8) . . . . ?
